data_2001812
loop_
_publ_author_name
'Zhang, H.'
'Jia, L.'
'Hosmane, N. S.'

_publ_section_title
1-(<i>N</i>,<i>N</i>-Dimethylferrocenylmethylamine)-2-methyl-3-(trimethylsilyl)-2,3-dicarba-1-plumba-<i>closo</i>-heptaborane(6)
_journal_issue 4
_journal_name_full 'Acta Crystallographica Section C'
_journal_page_first 791
_journal_page_last 793
_journal_paper_doi 10.1107/S0108270192010576
_journal_volume 49
_journal_year 1993
_chemical_formula_sum 'C19 H33 B4 Fe N Pb Si'
_chemical_formula_weight 609.8
_space_group_IT_number 14
_space_group_name_Hall '-P 2yn'
_space_group_name_H-M_alt 'P 1 21/n 1'
_symmetry_cell_setting monoclinic
_symmetry_space_group_name_Hall '-P 2yn'
_symmetry_space_group_name_H-M 'P 1 21/n 1'
_atom_type_scat_source IntTabIV
_cell_angle_alpha 90
_cell_angle_beta 92.49(2)
_cell_angle_gamma 90
_cell_formula_units_Z 4
_cell_length_a 10.070(2)
_cell_length_b 8.1560(10)
_cell_length_c 28.820(7)
_cell_measurement_reflns_used 24
_cell_measurement_temperature 230
_cell_measurement_theta_max 15
_cell_measurement_theta_min 9
_cell_volume 2364.8(8)
_diffrn_measurement_device 'Siemens R3m/V'
_diffrn_measurement_method \w/2\q
_diffrn_radiation_type MoK\a
_diffrn_radiation_wavelength 0.71073
_diffrn_reflns_av_R_equivalents 0.022
_diffrn_reflns_limit_h_max 12
_diffrn_reflns_limit_h_min 0
_diffrn_reflns_limit_k_max 10
_diffrn_reflns_limit_k_min 0
_diffrn_reflns_limit_l_max 36
_diffrn_reflns_limit_l_min -36
_diffrn_reflns_number 5189
_diffrn_reflns_theta_max 27.0
_diffrn_standards_decay_% <1.36
_diffrn_standards_interval_count 150
_diffrn_standards_number 3
_exptl_absorpt_coefficient_mu 7.64
_exptl_absorpt_correction_T_max 0.9807
_exptl_absorpt_correction_T_min 0.6066
_exptl_absorpt_correction_type Semi-empirical
_exptl_crystal_colour Orange
_exptl_crystal_density_diffrn 1.71
_exptl_crystal_description Plate
_exptl_crystal_size_max 0.30
_exptl_crystal_size_mid 0.20
_exptl_crystal_size_min 0.20
_refine_diff_density_max 1.11
_refine_diff_density_min -1.06
_refine_ls_goodness_of_fit_obs 1.04
_refine_ls_hydrogen_treatment 'H atoms: riding model, fixed U = 0.08 \%A^2^'
_refine_ls_number_parameters 244
_refine_ls_number_reflns 2846
_refine_ls_R_factor_obs 0.039
_refine_ls_shift/esd_max 0.001
_refine_ls_structure_factor_coef F
_refine_ls_weighting_details 'w = 1/[\s^2^(F)+0.0004F^2^]'
_refine_ls_weighting_scheme calc
_refine_ls_wR_factor_obs 0.042
_reflns_number_observed 2846
_reflns_observed_criterion F>6.0\s(F)
_cod_data_source_file cr1014.cif
_cod_data_source_block cr1014_structure_1_of_1
_cod_depositor_comments
;
The following automatic conversions were performed:

'_refine_ls_weighting_scheme' value '1/[\s^2^(F)+0.0004F^2^]' was
changed to 'calc'. New tag '_refine_ls_weighting_details' was
created. The value of the new tag was set to 'w =
1/[\s^2^(F)+0.0004F^2^]'.

Automatic conversion script
Id: cif_fix_values 3143 2015-03-26 13:38:13Z robertas 
;
_cod_original_formula_sum 'C19 H33 B4 Fe1 N1 Pb1 Si1'
_cod_database_code 2001812

loop_
_space_group_symop_id
_space_group_symop_operation_xyz
1 x,y,z
2 -x+1/2,y+1/2,-z+1/2
3 -x,-y,-z
4 x+1/2,-y+1/2,z+1/2

loop_
_atom_site_label
_atom_site_fract_x
_atom_site_fract_y
_atom_site_fract_z
_atom_site_U_iso_or_equiv
Pb .20990(10) .11330(10) .13310(10) .0320(10)
Fe -.26660(10) .3124(2) .08880(10) .0330(10)
Si .5264(3) -.1769(4) .19330(10) .0410(10)
C(1) .2325(9) -.1519(10) .1915(3) .031(3)
C(2) .3555(9) -.1496(10) .1661(3) .030(3)
B(3) .3256(12) -.1500(16) .1121(4) .043(4)
B(4) .1602(13) -.1634(15) .1049(5) .048(4)
B(5) .1053(12) -.1528(14) .1592(5) .044(4)
B(6) .2378(12) -.2881(15) .1465(5) .042(4)
C(7) .2353(11) -.1863(14) .2432(4) .051(4)
C(8) .5638(11) -.0042(14) .2344(4) .066(5)
C(9) .5471(11) -.3771(14) .2239(4) .062(4)
C(10) .6525(10) -.1710(14) .1473(4) .053(4)
N .1499(7) .2305(9) .0482(3) .027(2)
C(11) -.0669(8) .2776(11) .0816(3) .032(3)
C(12) -.1165(9) .1677(12) .1155(3) .036(3)
C(13) -.1694(10) .2604(16) .1509(4) .052(4)
C(14) -.1547(10) .4259(14) .1393(4) .050(4)
C(15) -.0913(9) .4398(12) .0959(3) .036(3)
C(16) -.3960(10) .4441(14) .0467(4) .045(4)
C(17) -.3655(9) .2954(14) .0252(4) .046(4)
C(18) -.4049(9) .1664(13) .0553(4) .041(4)
C(19) -.4571(9) .2369(14) .0940(4) .047(4)
C(20) -.4534(8) .4111(14) .0898(4) .046(4)
C(21) .0036(8) .2274(12) .0393(3) .031(3)
C(22) .2153(9) .1406(13) .0114(3) .043(3)
C(23) .1986(9) .4002(13) .0490(4) .045(3)
H(3) .3830 -.2025 .0879 ?
H(4) .0979 -.1865 .0765 ?
H(5) .0209 -.2025 .1763 ?
H(6) .2135 -.4256 .1361 ?
H(7A) .2452 -.3022 .2481 ?
H(7B) .3089 -.1298 .2583 ?
H(7C) .1539 -.1499 .2560 ?
H(8A) .5005 -.0043 .2583 ?
H(8B) .6518 -.0169 .2481 ?
H(8C) .5581 .0977 .2177 ?
H(9A) .4845 -.3851 .2480 ?
H(9B) .5317 -.4643 .2020 ?
H(9C) .6358 -.3855 .2373 ?
H(10A) .6455 -.0690 .1307 ?
H(10B) .7402 -.1813 .1614 ?
H(10C) .6361 -.2601 .1260 ?
H(12) -.1138 .0502 .1139 ?
H(13) -.2091 .2191 .1782 ?
H(14) -.1831 .5169 .1575 ?
H(15) -.0696 .5390 .0799 ?
H(16) -.3808 .5514 .0344 ?
H(17) -.3245 .2835 -.0041 ?
H(18) -.3966 .0512 .0493 ?
H(19) -.4914 .1783 .1198 ?
H(20) -.4836 .4902 .1117 ?
H(21A) -.0237 .1188 .0303 ?
H(21B) -.0202 .3008 .0143 ?
H(22A) .1903 .1883 -.0182 ?
H(22B) .3100 .1470 .0164 ?
H(22C) .1880 .0278 .0117 ?
H(23A) .1798 .4495 .0192 ?
H(23B) .1538 .4603 .0723 ?
H(23C) .2927 .4024 .0560 ?

loop_
_geom_angle_atom_site_label_1
_geom_angle_atom_site_label_2
_geom_angle_atom_site_label_3
_geom_angle
Cnt(1) Pb N 122.1
Pb N C(22) 113.1(5)
C(2) C(1) B(5) 113.1(9)
B(5) C(1) B(6) 66.0(7)
Si C(2) B(3) 123.2(7)
Si C(2) B(6) 132.0(6)
B(3) C(2) B(6) 64.7(7)
C(2) B(3) B(6) 61.6(7)
B(3) B(4) B(5) 104.3(9)
B(5) B(4) B(6) 62.9(8)
C(1) B(5) B(6) 61.3(7)
C(1) B(6) C(2) 50.7(6)
C(2) B(6) B(3) 53.7(6)
C(2) B(6) B(4) 97.2(8)
C(1) B(6) B(5) 52.7(6)
B(3) B(6) B(5) 96.8(8)
C(2) C(1) C(7) 121.0(8)
B(6) C(1) C(7) 128.8(8)
C(2) Si C(9) 112.6(4)
C(2) Si C(10) 109.7(5)
C(9) Si C(10) 107.0(5)
C(21) N C(22) 109.9(7)
C(22) N C(23) 108.8(7)
Pb N C(21) 109.6(5)
Pb N C(23) 105.1(5)
C(2) C(1) B(6) 64.8(6)
Si C(2) C(1) 124.7(7)
C(1) C(2) B(3) 111.4(8)
C(1) C(2) B(6) 64.5(6)
C(2) B(3) B(4) 105.7(9)
B(4) B(3) B(6) 60.5(7)
B(3) B(4) B(6) 62.4(7)
C(1) B(5) B(4) 105.2(9)
B(4) B(5) B(6) 59.9(7)
C(1) B(6) B(3) 92.5(8)
C(1) B(6) B(4) 96.6(8)
B(3) B(6) B(4) 57.2(7)
C(2) B(6) B(5) 92.2(8)
B)4) B(6) B(5) 57.2(7)
B(5) C(1) C(7) 124.7(9)
C(2) Si C(8) 109.4(5)
C(8) Si C(9) 110.3(5)
C(8) Si C(10) 107.7(5)
N C(21) C(11) 110.9(7)
C(21) N C(23) 110.3(7)

loop_
_geom_bond_atom_site_label_1
_geom_bond_atom_site_label_2
_geom_bond_distance
_geom_bond_publ_flag
Pb Cnt(1) 2.224 yes
Fe Cnt(3) 1.653 yes
Pb C(2) 2.743(8) yes
Pb B(4) 2.443(12) yes
Pb N 2.673(7) yes
Fe C(12) 2.042(9) yes
Fe C(14) 2.025(11) yes
Fe C(16) 2.045(10) yes
Fe C(18) 2.042(10) yes
Fe C(20) 2.048(9) yes
Si C(8) 1.868(12) yes
Si C(10) 1.878(11) yes
C(1) B(5) 1.552(15) yes
C(1) C(7) 1.516(14) yes
C(2) B(6) 1.715(15) yes
B(3) B(6) 1.763(18) yes
B(4) B(6) 1.731(18) yes
N C(21) 1.485(10) yes
N C(23) 1.469(12) yes
C(11) C(15) 1.410(14) no
C(12) C(13) 1.395(15) no
C(14) C(15) 1.433(15) no
C(16) C(20) 1.418(15) no
C(18) C(19) 1.380(16) no
Fe Cnt(2) 1.652 yes
Pb C(1) 2.744(9) yes
Pb B(3) 2.529(13) yes
Pb B(5) 2.539(12) yes
Fe C(11) 2.050(8) yes
Fe C(13) 2.048(10) yes
Fe C(15) 2.051(9) yes
Fe C(17) 2.052(11) yes
Fe C(19) 2.027(9) yes
Si C(2) 1.874(9) yes
Si C(9) 1.863(12) yes
C(1) C(2) 1.467(13) yes
C(1) B(6) 1.711(16) yes
C(2) B(3) 1.571(15) yes
B(3) B(4) 1.673(18) yes
B(4) B(5) 1.68(2) yes
B(5) B(6) 1.782(17) yes
N C(22) 1.468(12) yes
C(11) C(12) 1.431(14) no
C(11) C(21) 1.495(13) no
C(13) C(14) 1.400(17) no
C(16) C(17) 1.403(16) no
C(17) C(18) 1.432(15) no
C(19) C(20) 1.426(16) no

loop_
_geom_torsion_atom_site_label_1
_geom_torsion_atom_site_label_2
_geom_torsion_atom_site_label_3
_geom_torsion_atom_site_label_4
_geom_torsion
Fe C(11) C(21) N 175.1(6)
C(21) N Pb C(2) 118.7(6)
C(11) C(21) N Pb 40.2(8)
N Pb C(2) Si 101.9(7)
